data_4321887
loop_
_publ_author_name
'Jian Jun Li'
'Wei Li'
'Alan J. James'
'Todd Holbert'
'Tristan P. Sharp'
'Paul R. Sharp'

_publ_contact_author
;
Paul R. Sharp
Department of Chemistry
University of Missouri
Columbia, MO 65211
;
_publ_contact_author_email SharpP@missouri.edu
_publ_contact_author_fax 1-573-882-2574
_publ_contact_author_phone 1-573-882-7715
_publ_section_title
;
 Phosphine-Based Dinuclear Platinum(II) Diamido, Amido-Hydroxo, Oxo-Amido,
 Oxo-Imido, Diimido, and Dihydrazido Complexes1
;
_journal_name_full 'Inorganic Chemistry'
_journal_page_first 1563
_journal_page_last 1572
_journal_paper_doi 10.1021/ic981246w
_journal_volume 38
_journal_year 1999
_chemical_formula_moiety '[(dppm-H)Pt(NHPh)]2'
_chemical_formula_sum 'C62 H54 N2 P4 Pt2'
_chemical_formula_weight 1341.13
_chemical_name_systematic
; 

 ? 

;
_space_group_IT_number 33
_symmetry_cell_setting orthorhombic
_symmetry_space_group_name_Hall 'P 2c -2n'
_symmetry_space_group_name_H-M 'P n a 21'
_atom_sites_solution_hydrogens geom
_atom_sites_solution_primary direct
_atom_sites_solution_secondary difmap
_audit_creation_method SHELXL-97
_cell_angle_alpha 90.00
_cell_angle_beta 90.00
_cell_angle_gamma 90.00
_cell_formula_units_Z 4
_cell_length_a 38.2725(19)
_cell_length_b 9.2841(5)
_cell_length_c 15.0099(7)
_cell_measurement_temperature 173(2)
_cell_volume 5333.4(5)
_computing_cell_refinement 'Siemens SMART Software Reference Manual (1994)'
_computing_data_collection 'Siemens SMART Software Reference Manual (1994)'
_computing_data_reduction 'Siemens SAINT version 4'
_computing_molecular_graphics 'Siemens SHELXTL'
_computing_publication_material 'Siemens SHELXTL'
_computing_structure_refinement 'SHELXL-97 (Sheldrick, 1997)'
_computing_structure_solution 'SHELXS-97 (Sheldrick, 1997) , RES2INS (Len Barbour, 1996)'
_diffrn_ambient_temperature 173(2)
_diffrn_measured_fraction_theta_full 0.992
_diffrn_measured_fraction_theta_max 0.992
_diffrn_measurement_device_type 'Siemens SMART CCD'
_diffrn_measurement_method '\w scans'
_diffrn_radiation_monochromator graphite
_diffrn_radiation_source 'fine-focus sealed tube'
_diffrn_radiation_type MoK\a
_diffrn_radiation_wavelength 0.71070
_diffrn_reflns_av_R_equivalents 0.0362
_diffrn_reflns_av_sigmaI/netI 0.0444
_diffrn_reflns_limit_h_max 49
_diffrn_reflns_limit_h_min -48
_diffrn_reflns_limit_k_max 11
_diffrn_reflns_limit_k_min -11
_diffrn_reflns_limit_l_max 19
_diffrn_reflns_limit_l_min -9
_diffrn_reflns_number 31063
_diffrn_reflns_theta_full 27.22
_diffrn_reflns_theta_max 27.22
_diffrn_reflns_theta_min 1.06
_exptl_absorpt_coefficient_mu 5.402
_exptl_absorpt_correction_T_max 1.000000
_exptl_absorpt_correction_T_min 0.728627
_exptl_absorpt_correction_type 'SADABS (Sheldrick, 1996)'
_exptl_crystal_colour yellow
_exptl_crystal_density_diffrn 1.670
_exptl_crystal_density_method 'not measured'
_exptl_crystal_description 'rectangular prism'
_exptl_crystal_F_000 2624
_exptl_crystal_size_max 0.30
_exptl_crystal_size_mid 0.25
_exptl_crystal_size_min 0.25
_refine_diff_density_max 3.156
_refine_diff_density_min -3.510
_refine_diff_density_rms 0.174
_refine_ls_abs_structure_details 'Flack H D (1983), Acta Cryst. A39, 876-881'
_refine_ls_abs_structure_Flack 0.010(11)
_refine_ls_extinction_method none
_refine_ls_goodness_of_fit_ref 1.171
_refine_ls_hydrogen_treatment mixed
_refine_ls_matrix_type full
_refine_ls_number_parameters 631
_refine_ls_number_reflns 9285
_refine_ls_number_restraints 1
_refine_ls_restrained_S_all 1.171
_refine_ls_R_factor_all 0.0662
_refine_ls_R_factor_gt 0.0535
_refine_ls_shift/su_max 0.090
_refine_ls_shift/su_mean 0.002
_refine_ls_structure_factor_coef Fsqd
_refine_ls_weighting_details 'calc w=1/[\s^2^(Fo^2^)+(0.0282P)^2^+44.4714P] where P=(Fo^2^+2Fc^2^)/3'
_refine_ls_weighting_scheme calc
_refine_ls_wR_factor_gt 0.1128
_refine_ls_wR_factor_ref 0.1196
_reflns_number_gt 7930
_reflns_number_total 9285
_reflns_threshold_expression >2sigma(I)
_cod_data_source_file ic981246w_3.cif
_cod_data_source_block '[(dppm-H)Pt(NHPh)]2'
_cod_database_code 4321887

loop_
_symmetry_equiv_pos_as_xyz
'x, y, z'
'-x, -y, z+1/2'
'x+1/2, -y+1/2, z'
'-x+1/2, y+1/2, z+1/2'

loop_
_atom_site_label
_atom_site_type_symbol
_atom_site_fract_x
_atom_site_fract_y
_atom_site_fract_z
_atom_site_U_iso_or_equiv
_atom_site_adp_type
_atom_site_occupancy
_atom_site_symmetry_multiplicity
_atom_site_calc_flag
_atom_site_refinement_flags
_atom_site_disorder_assembly
_atom_site_disorder_group
Pt1 Pt 0.845747(11) 0.71519(7) 0.37997(3) 0.04217(15) Uani 1 1 d . . .
Pt2 Pt 0.901797(11) 0.71742(6) 0.22087(2) 0.03976(13) Uani 1 1 d . . .
P1 P 0.84126(8) 0.7118(4) 0.5282(2) 0.0343(8) Uani 1 1 d . . .
P2 P 0.79221(8) 0.7939(4) 0.4204(3) 0.0374(8) Uani 1 1 d . . .
P3 P 0.95930(7) 0.7076(4) 0.1904(2) 0.0332(7) Uani 1 1 d . . .
P4 P 0.91174(8) 0.8072(4) 0.0835(2) 0.0345(7) Uani 1 1 d . . .
N1 N 0.8984(2) 0.6459(15) 0.3579(7) 0.043(3) Uani 1 1 d . . .
H1 H 0.9129 0.7056 0.3915 0.052 Uiso 1 1 calc R . .
N2 N 0.8492(3) 0.7726(19) 0.2447(9) 0.073(5) Uani 1 1 d . . .
H2 H 0.8479 0.8726 0.2422 0.088 Uiso 1 1 calc R . .
C1 C 0.8000(3) 0.7872(14) 0.5330(9) 0.035(3) Uani 1 1 d . . .
H1A H 0.7861 0.8159 0.5823 0.042 Uiso 1 1 calc R . .
C2 C 0.9569(3) 0.8040(15) 0.0933(8) 0.037(3) Uani 1 1 d . . .
H2A H 0.9746 0.8434 0.0565 0.044 Uiso 1 1 calc R . .
C3 C 0.9083(3) 0.510(2) 0.3740(9) 0.064(5) Uani 1 1 d . . .
C4 C 0.9409(4) 0.482(3) 0.4176(11) 0.088(7) Uani 1 1 d . . .
H4 H 0.9553 0.5588 0.4371 0.105 Uiso 1 1 calc R . .
C5 C 0.9511(4) 0.336(3) 0.4310(13) 0.090(8) Uani 1 1 d . . .
H5 H 0.9727 0.3153 0.4594 0.108 Uiso 1 1 calc R . .
C6 C 0.9301(5) 0.226(3) 0.4033(13) 0.106(9) Uani 1 1 d . . .
H6 H 0.9380 0.1296 0.4087 0.127 Uiso 1 1 calc R . .
C7 C 0.8968(5) 0.255(2) 0.3665(12) 0.082(6) Uani 1 1 d . . .
H7 H 0.8811 0.1794 0.3522 0.098 Uiso 1 1 calc R . .
C8 C 0.8877(5) 0.398(2) 0.3522(10) 0.075(6) Uani 1 1 d . . .
H8 H 0.8657 0.4177 0.3255 0.091 Uiso 1 1 calc R . .
C9 C 0.8230(3) 0.7163(19) 0.1794(9) 0.045(3) Uani 1 1 d . . .
C10 C 0.8230(4) 0.580(3) 0.1673(12) 0.077(6) Uani 1 1 d . . .
H10 H 0.8390 0.5186 0.1969 0.092 Uiso 1 1 calc R . .
C11 C 0.7992(5) 0.530(2) 0.1107(12) 0.073(5) Uani 1 1 d . . .
H11 H 0.7986 0.4290 0.1024 0.088 Uiso 1 1 calc R . .
C12 C 0.7757(3) 0.6074(19) 0.0638(10) 0.059(4) Uani 1 1 d . . .
H12 H 0.7600 0.5602 0.0243 0.071 Uiso 1 1 calc R . .
C13 C 0.7745(4) 0.7515(17) 0.0732(12) 0.059(4) Uani 1 1 d . . .
H13 H 0.7586 0.8093 0.0402 0.071 Uiso 1 1 calc R . .
C14 C 0.8008(4) 0.8184(16) 0.1414(13) 0.069(6) Uani 1 1 d . . .
H14 H 0.8016 0.9181 0.1555 0.083 Uiso 1 1 calc R . .
C41 C 0.8935(3) 0.9876(13) 0.0651(10) 0.039(3) Uani 1 1 d . . .
C1A C 0.8450(3) 0.5361(12) 0.5805(8) 0.032(3) Uani 1 1 d . . .
C2A C 0.8150(3) 0.4604(15) 0.6049(10) 0.050(4) Uani 1 1 d . . .
H2A1 H 0.7926 0.5024 0.5957 0.060 Uiso 1 1 calc R . .
C3A C 0.8174(4) 0.3259(15) 0.6420(13) 0.065(5) Uani 1 1 d . . .
H3A H 0.7968 0.2780 0.6610 0.078 Uiso 1 1 calc R . .
C4A C 0.8497(4) 0.2581(14) 0.6522(11) 0.054(4) Uani 1 1 d . . .
H4A H 0.8513 0.1638 0.6765 0.065 Uiso 1 1 calc R . .
C5A C 0.8794(4) 0.3325(15) 0.6260(10) 0.047(3) Uani 1 1 d . . .
H5A H 0.9016 0.2871 0.6308 0.057 Uiso 1 1 calc R . .
C6A C 0.8774(3) 0.4703(13) 0.5931(8) 0.036(3) Uani 1 1 d . . .
H6A H 0.8982 0.5211 0.5789 0.043 Uiso 1 1 calc R . .
C7A C 0.8745(3) 0.8164(11) 0.5903(9) 0.032(3) Uani 1 1 d . . .
C8A C 0.8774(4) 0.8072(12) 0.6813(9) 0.045(3) Uani 1 1 d . . .
H8A H 0.8629 0.7408 0.7121 0.054 Uiso 1 1 calc R . .
C9A C 0.8999(4) 0.8878(15) 0.7290(12) 0.058(4) Uani 1 1 d . . .
H9A H 0.8999 0.8817 0.7921 0.070 Uiso 1 1 calc R . .
C10A C 0.9219(4) 0.9759(15) 0.6878(11) 0.053(4) Uani 1 1 d . . .
H10A H 0.9387 1.0279 0.7215 0.064 Uiso 1 1 calc R . .
C11A C 0.9206(3) 0.9920(14) 0.5982(11) 0.051(4) Uani 1 1 d . . .
H11A H 0.9361 1.0564 0.5691 0.061 Uiso 1 1 calc R . .
C12A C 0.8962(3) 0.9132(12) 0.5490(9) 0.038(3) Uani 1 1 d . . .
H12A H 0.8946 0.9268 0.4864 0.045 Uiso 1 1 calc R . .
C1B C 0.7532(3) 0.6872(13) 0.3897(10) 0.041(3) Uani 1 1 d . . .
C2B C 0.7296(3) 0.6477(19) 0.4568(12) 0.065(5) Uani 1 1 d . . .
H2B H 0.7337 0.6782 0.5163 0.078 Uiso 1 1 calc R . .
C3B C 0.7007(4) 0.566(2) 0.4381(14) 0.086(7) Uani 1 1 d . . .
H3B H 0.6851 0.5392 0.4844 0.103 Uiso 1 1 calc R . .
C4B C 0.6945(4) 0.5225(19) 0.3526(13) 0.070(5) Uani 1 1 d . . .
H4B H 0.6740 0.4688 0.3396 0.084 Uiso 1 1 calc R . .
C5B C 0.7173(3) 0.5553(15) 0.2852(12) 0.055(4) Uani 1 1 d . . .
H5B H 0.7136 0.5203 0.2265 0.066 Uiso 1 1 calc R . .
C6B C 0.7462(3) 0.6415(13) 0.3051(10) 0.039(3) Uani 1 1 d . . .
H6B H 0.7614 0.6692 0.2582 0.047 Uiso 1 1 calc R . .
C7B C 0.7833(3) 0.9728(13) 0.3809(10) 0.040(3) Uani 1 1 d . . .
C8B C 0.7574(4) 1.0074(16) 0.3181(9) 0.047(4) Uani 1 1 d . . .
H8B H 0.7427 0.9345 0.2943 0.056 Uiso 1 1 calc R . .
C9B C 0.7536(5) 1.150(2) 0.2916(13) 0.073(5) Uani 1 1 d . . .
H9B H 0.7353 1.1732 0.2517 0.088 Uiso 1 1 calc R . .
C10B C 0.7755(5) 1.258(2) 0.3207(15) 0.091(7) Uani 1 1 d . . .
H10B H 0.7740 1.3514 0.2951 0.110 Uiso 1 1 calc R . .
C11B C 0.8001(5) 1.2295(18) 0.3889(16) 0.081(6) Uani 1 1 d . . .
H11B H 0.8134 1.3042 0.4157 0.097 Uiso 1 1 calc R . .
C12B C 0.8038(4) 1.0855(17) 0.4149(12) 0.062(5) Uani 1 1 d . . .
H12B H 0.8211 1.0628 0.4580 0.075 Uiso 1 1 calc R . .
C1C C 0.9873(3) 0.7893(16) 0.2754(9) 0.043(3) Uani 1 1 d . . .
C2C C 1.0069(4) 0.711(2) 0.3377(11) 0.063(4) Uani 1 1 d . . .
H2C H 1.0074 0.6086 0.3333 0.075 Uiso 1 1 calc R . .
C3C C 1.0249(4) 0.776(3) 0.4037(12) 0.083(6) Uani 1 1 d . . .
H3C H 1.0382 0.7198 0.4445 0.100 Uiso 1 1 calc R . .
C4C C 1.0240(4) 0.921(2) 0.4112(12) 0.078(6) Uani 1 1 d . . .
H4C H 1.0365 0.9661 0.4583 0.094 Uiso 1 1 calc R . .
C5C C 1.0057(4) 1.004(2) 0.3535(14) 0.081(6) Uani 1 1 d . . .
H5C H 1.0053 1.1061 0.3596 0.097 Uiso 1 1 calc R . .
C6C C 0.9869(4) 0.9342(18) 0.2831(12) 0.059(4) Uani 1 1 d . . .
H6C H 0.9741 0.9903 0.2414 0.071 Uiso 1 1 calc R . .
C7C C 0.9778(3) 0.5254(13) 0.1743(8) 0.034(3) Uani 1 1 d . . .
C8C C 1.0136(3) 0.5045(16) 0.1600(11) 0.053(4) Uani 1 1 d . . .
H8C H 1.0295 0.5829 0.1625 0.064 Uiso 1 1 calc R . .
C9C C 1.0250(4) 0.3669(18) 0.1422(12) 0.064(5) Uani 1 1 d . . .
H9C H 1.0492 0.3510 0.1327 0.077 Uiso 1 1 calc R . .
C10C C 1.0028(4) 0.2533(16) 0.1378(12) 0.061(5) Uani 1 1 d . . .
H10C H 1.0115 0.1593 0.1259 0.073 Uiso 1 1 calc R . .
C11C C 0.9681(4) 0.2757(17) 0.1507(12) 0.064(5) Uani 1 1 d . . .
H11C H 0.9524 0.1966 0.1471 0.077 Uiso 1 1 calc R . .
C12C C 0.9552(3) 0.4118(13) 0.1689(10) 0.040(3) Uani 1 1 d . . .
H12C H 0.9309 0.4262 0.1776 0.048 Uiso 1 1 calc R . .
C1D C 0.8954(3) 0.7087(12) -0.0117(8) 0.030(2) Uani 1 1 d . . .
C2D C 0.9185(4) 0.6191(14) -0.0609(9) 0.044(3) Uani 1 1 d . . .
H2D H 0.9426 0.6153 -0.0454 0.052 Uiso 1 1 calc R . .
C3D C 0.9062(4) 0.5386(14) -0.1303(10) 0.052(4) Uani 1 1 d . . .
H3D H 0.9222 0.4826 -0.1643 0.062 Uiso 1 1 calc R . .
C4D C 0.8717(4) 0.5366(13) -0.1521(8) 0.044(3) Uani 1 1 d . . .
H4D H 0.8635 0.4766 -0.1989 0.053 Uiso 1 1 calc R . .
C5D C 0.8488(3) 0.6224(14) -0.1055(9) 0.045(3) Uani 1 1 d . . .
H5D H 0.8248 0.6243 -0.1215 0.054 Uiso 1 1 calc R . .
C6D C 0.8606(3) 0.7059(14) -0.0355(8) 0.038(3) Uani 1 1 d . . .
H6D H 0.8443 0.7628 -0.0031 0.046 Uiso 1 1 calc R . .
C7D C 0.8918(3) 1.0459(13) -0.0193(10) 0.044(3) Uani 1 1 d . . .
H7D H 0.8979 0.9877 -0.0689 0.053 Uiso 1 1 calc R . .
C8D C 0.8816(4) 1.1864(14) -0.0335(12) 0.052(4) Uani 1 1 d . . .
H8D H 0.8803 1.2234 -0.0924 0.062 Uiso 1 1 calc R . .
C9D C 0.8732(4) 1.2725(17) 0.0376(14) 0.064(5) Uani 1 1 d . . .
H9D H 0.8667 1.3701 0.0284 0.077 Uiso 1 1 calc R . .
C10D C 0.8744(4) 1.2163(18) 0.1222(13) 0.067(5) Uani 1 1 d . . .
H10D H 0.8680 1.2742 0.1717 0.081 Uiso 1 1 calc R . .
C11D C 0.8850(4) 1.0744(15) 0.1352(10) 0.050(4) Uani 1 1 d . . .
H11D H 0.8864 1.0374 0.1941 0.060 Uiso 1 1 calc R . .

loop_
_atom_site_aniso_label
_atom_site_aniso_U_11
_atom_site_aniso_U_22
_atom_site_aniso_U_33
_atom_site_aniso_U_23
_atom_site_aniso_U_13
_atom_site_aniso_U_12
Pt1 0.0219(2) 0.0796(4) 0.0250(3) 0.0178(3) 0.0036(2) 0.0124(2)
Pt2 0.0214(2) 0.0744(3) 0.0235(3) 0.0028(3) 0.0003(2) 0.0153(2)
P1 0.0248(14) 0.051(2) 0.0270(17) 0.0104(16) 0.0030(13) 0.0083(15)
P2 0.0244(15) 0.050(2) 0.038(2) 0.0150(17) 0.0077(13) 0.0077(15)
P3 0.0163(12) 0.0476(19) 0.0356(18) 0.0012(16) -0.0009(12) 0.0063(13)
P4 0.0230(13) 0.051(2) 0.0295(18) -0.0028(16) -0.0013(12) 0.0094(14)
N1 0.021(5) 0.088(9) 0.020(5) 0.002(6) 0.002(4) 0.016(5)
N2 0.026(5) 0.145(14) 0.050(9) -0.006(9) 0.009(5) 0.028(7)
C1 0.031(6) 0.042(7) 0.031(6) -0.007(6) 0.011(5) 0.024(5)
C2 0.023(5) 0.058(8) 0.029(7) 0.007(6) 0.002(5) -0.001(5)
C3 0.027(6) 0.147(17) 0.017(6) 0.003(9) 0.015(6) 0.020(8)
C4 0.019(6) 0.19(2) 0.052(10) 0.046(12) 0.010(6) 0.024(10)
C5 0.033(8) 0.16(2) 0.078(14) 0.057(14) 0.010(8) 0.031(11)
C6 0.067(12) 0.18(2) 0.072(15) 0.063(16) 0.035(11) 0.049(15)
C7 0.072(11) 0.122(17) 0.050(11) -0.007(11) 0.025(9) 0.011(10)
C8 0.087(13) 0.107(15) 0.033(9) 0.010(9) 0.014(8) 0.045(12)
C9 0.033(6) 0.073(10) 0.029(7) 0.007(7) 0.010(5) 0.023(7)
C10 0.041(9) 0.123(18) 0.066(12) -0.011(12) 0.009(8) 0.005(10)
C11 0.060(10) 0.107(15) 0.053(11) -0.004(10) 0.012(9) 0.013(10)
C12 0.035(7) 0.096(13) 0.046(9) -0.023(9) -0.005(6) -0.012(7)
C13 0.053(9) 0.058(11) 0.064(11) -0.001(8) 0.014(8) -0.009(7)
C14 0.063(10) 0.034(8) 0.110(15) 0.002(8) 0.059(10) -0.011(7)
C41 0.024(6) 0.039(7) 0.053(8) -0.009(6) -0.006(6) 0.004(5)
C1A 0.026(5) 0.037(7) 0.033(7) -0.002(5) 0.003(5) 0.005(5)
C2A 0.034(7) 0.052(9) 0.064(10) 0.015(7) -0.010(6) 0.003(6)
C3A 0.044(8) 0.040(8) 0.110(15) 0.043(9) -0.002(8) -0.009(7)
C4A 0.068(10) 0.024(7) 0.070(11) 0.012(6) -0.003(8) 0.000(6)
C5A 0.050(8) 0.039(8) 0.054(9) 0.005(7) 0.011(7) 0.017(6)
C6A 0.029(6) 0.042(7) 0.037(7) 0.001(6) 0.006(5) 0.008(5)
C7A 0.034(6) 0.016(6) 0.046(8) 0.007(5) 0.006(5) 0.002(4)
C8A 0.081(10) 0.018(6) 0.036(7) 0.005(5) -0.004(7) 0.014(6)
C9A 0.083(10) 0.052(8) 0.040(8) -0.013(8) -0.012(9) 0.007(8)
C10A 0.059(9) 0.037(8) 0.064(10) -0.013(7) -0.014(8) 0.012(7)
C11A 0.037(7) 0.038(8) 0.077(11) 0.000(7) -0.006(7) -0.006(6)
C12A 0.036(6) 0.033(7) 0.044(8) 0.001(6) 0.002(6) -0.006(5)
C1B 0.021(5) 0.049(8) 0.054(9) 0.018(7) 0.000(6) 0.009(5)
C2B 0.021(6) 0.105(13) 0.068(11) 0.032(10) 0.007(6) 0.004(7)
C3B 0.031(8) 0.138(18) 0.090(15) 0.052(14) -0.001(9) -0.025(9)
C4B 0.030(7) 0.082(12) 0.099(15) 0.038(11) -0.008(8) -0.013(7)
C5B 0.035(7) 0.047(9) 0.082(12) 0.009(8) 0.000(7) -0.002(6)
C6B 0.033(6) 0.025(7) 0.059(9) 0.004(6) 0.011(6) 0.000(5)
C7B 0.030(6) 0.045(7) 0.046(7) 0.015(7) 0.016(6) 0.005(5)
C8B 0.039(7) 0.056(9) 0.046(8) 0.006(7) 0.007(6) 0.022(6)
C9B 0.063(11) 0.071(12) 0.085(13) -0.001(10) -0.006(9) 0.039(10)
C10B 0.066(12) 0.093(16) 0.115(18) 0.060(13) 0.015(12) 0.029(11)
C11B 0.070(11) 0.053(10) 0.120(18) 0.031(12) 0.012(12) 0.005(8)
C12B 0.048(8) 0.057(10) 0.083(13) 0.029(9) 0.003(8) -0.001(7)
C1C 0.024(6) 0.058(9) 0.045(8) -0.007(7) -0.003(5) 0.001(6)
C2C 0.041(8) 0.088(12) 0.059(10) -0.004(9) -0.010(7) 0.010(8)
C3C 0.050(9) 0.134(18) 0.066(13) -0.045(12) -0.024(8) 0.020(10)
C4C 0.037(8) 0.120(16) 0.078(13) -0.053(12) -0.018(8) 0.007(9)
C5C 0.049(10) 0.092(13) 0.102(16) -0.051(12) 0.001(10) 0.001(9)
C6C 0.032(7) 0.065(11) 0.081(12) -0.015(9) -0.003(7) 0.002(7)
C7C 0.022(5) 0.042(7) 0.038(7) 0.009(6) 0.006(5) 0.006(5)
C8C 0.022(6) 0.048(9) 0.089(12) 0.012(8) 0.014(6) 0.005(6)
C9C 0.033(7) 0.063(11) 0.097(14) -0.003(9) 0.012(8) 0.021(7)
C10C 0.056(9) 0.041(9) 0.085(13) -0.003(8) 0.008(8) 0.020(7)
C11C 0.056(9) 0.033(8) 0.103(15) -0.003(8) 0.008(9) 0.009(7)
C12C 0.025(6) 0.033(7) 0.061(9) 0.001(6) 0.006(6) 0.005(5)
C1D 0.027(5) 0.027(6) 0.034(6) 0.020(5) 0.003(4) 0.005(5)
C2D 0.051(8) 0.043(8) 0.037(7) -0.003(6) 0.006(6) 0.016(6)
C3D 0.077(10) 0.041(8) 0.037(8) -0.005(6) 0.012(8) 0.022(7)
C4D 0.083(11) 0.025(7) 0.025(6) -0.002(5) 0.005(7) -0.013(6)
C5D 0.041(7) 0.053(8) 0.040(9) 0.010(7) 0.002(6) 0.005(6)
C6D 0.040(6) 0.050(7) 0.024(6) 0.002(6) 0.007(5) 0.006(6)
C7D 0.032(6) 0.034(7) 0.066(10) -0.009(7) 0.009(6) 0.003(5)
C8D 0.063(9) 0.029(8) 0.064(11) 0.014(7) 0.009(8) 0.011(6)
C9D 0.067(10) 0.032(8) 0.094(15) 0.002(9) -0.003(10) 0.010(7)
C10D 0.063(10) 0.052(10) 0.087(14) -0.040(10) -0.005(9) 0.014(8)
C11D 0.048(8) 0.047(9) 0.056(9) -0.020(7) -0.014(7) 0.021(7)

loop_
_atom_type_symbol
_atom_type_description
_atom_type_scat_dispersion_real
_atom_type_scat_dispersion_imag
_atom_type_scat_source
C C 0.0033 0.0016 'International Tables Vol C Tables 4.2.6.8 and 6.1.1.4'
H H 0.0000 0.0000 'International Tables Vol C Tables 4.2.6.8 and 6.1.1.4'
N N 0.0061 0.0033 'International Tables Vol C Tables 4.2.6.8 and 6.1.1.4'
P P 0.1023 0.0942 'International Tables Vol C Tables 4.2.6.8 and 6.1.1.4'
Pt Pt -1.7033 8.3905 'International Tables Vol C Tables 4.2.6.8 and 6.1.1.4'

loop_
_geom_angle_atom_site_label_1
_geom_angle_atom_site_label_2
_geom_angle_atom_site_label_3
_geom_angle
_geom_angle_site_symmetry_1
_geom_angle_site_symmetry_3
_geom_angle_publ_flag
N2 Pt1 N1 82.4(4) . . ?
N2 Pt1 P1 166.1(5) . . ?
N1 Pt1 P1 102.8(3) . . ?
N2 Pt1 P2 103.5(3) . . ?
N1 Pt1 P2 173.0(3) . . ?
P1 Pt1 P2 70.55(12) . . ?
N2 Pt1 Pt2 40.4(3) . . ?
N1 Pt1 Pt2 42.1(3) . . ?
P1 Pt1 Pt2 142.48(8) . . ?
P2 Pt1 Pt2 143.52(9) . . ?
N2 Pt2 N1 81.8(5) . . ?
N2 Pt2 P3 168.1(5) . . ?
N1 Pt2 P3 103.8(3) . . ?
N2 Pt2 P4 103.1(4) . . ?
N1 Pt2 P4 172.5(3) . . ?
P3 Pt2 P4 70.37(12) . . ?
N2 Pt2 Pt1 40.3(4) . . ?
N1 Pt2 Pt1 41.5(2) . . ?
P3 Pt2 Pt1 143.59(9) . . ?
P4 Pt2 Pt1 142.64(8) . . ?
C1 P1 C1A 114.6(6) . . ?
C1 P1 C7A 113.2(6) . . ?
C1A P1 C7A 101.5(5) . . ?
C1 P1 Pt1 96.1(5) . . ?
C1A P1 Pt1 116.0(4) . . ?
C7A P1 Pt1 116.2(4) . . ?
C1 P1 P2 41.1(4) . . ?
C1A P1 P2 126.2(4) . . ?
C7A P1 P2 131.1(4) . . ?
Pt1 P1 P2 55.21(11) . . ?
C1 P2 C7B 113.0(7) . . ?
C1 P2 C1B 111.5(7) . . ?
C7B P2 C1B 105.1(6) . . ?
C1 P2 Pt1 95.4(4) . . ?
C7B P2 Pt1 112.4(4) . . ?
C1B P2 Pt1 119.5(4) . . ?
C1 P2 P1 41.3(4) . . ?
C7B P2 P1 127.9(5) . . ?
C1B P2 P1 125.6(4) . . ?
Pt1 P2 P1 54.25(10) . . ?
C2 P3 C1C 114.1(7) . . ?
C2 P3 C7C 112.8(6) . . ?
C1C P3 C7C 104.2(6) . . ?
C2 P3 Pt2 95.7(4) . . ?
C1C P3 Pt2 114.4(4) . . ?
C7C P3 Pt2 116.0(4) . . ?
C2 P3 P4 41.4(4) . . ?
C1C P3 P4 133.9(5) . . ?
C7C P3 P4 120.9(4) . . ?
Pt2 P3 P4 54.94(10) . . ?
C2 P4 C1D 113.8(6) . . ?
C2 P4 C41 114.1(6) . . ?
C1D P4 C41 102.2(6) . . ?
C2 P4 Pt2 94.8(4) . . ?
C1D P4 Pt2 118.5(4) . . ?
C41 P4 Pt2 114.2(5) . . ?
C2 P4 P3 40.8(4) . . ?
C1D P4 P3 123.4(4) . . ?
C41 P4 P3 133.2(4) . . ?
Pt2 P4 P3 54.69(10) . . ?
C3 N1 Pt1 121.4(9) . . ?
C3 N1 Pt2 116.3(9) . . ?
Pt1 N1 Pt2 96.4(4) . . ?
C9 N2 Pt1 120.1(10) . . ?
C9 N2 Pt2 116.4(9) . . ?
Pt1 N2 Pt2 99.3(6) . . ?
P2 C1 P1 97.6(6) . . ?
P3 C2 P4 97.8(6) . . ?
N1 C3 C8 121.2(14) . . ?
N1 C3 C4 120.0(19) . . ?
C8 C3 C4 119(2) . . ?
C5 C4 C3 119(2) . . ?
C6 C5 C4 120.4(17) . . ?
C5 C6 C7 121(2) . . ?
C8 C7 C6 118(2) . . ?
C3 C8 C7 123.5(19) . . ?
C10 C9 C14 127.9(17) . . ?
C10 C9 N2 116.1(14) . . ?
C14 C9 N2 116.0(16) . . ?
C9 C10 C11 116(2) . . ?
C10 C11 C12 127(2) . . ?
C13 C12 C11 119.7(16) . . ?
C12 C13 C14 116.1(15) . . ?
C9 C14 C13 112.9(14) . . ?
C11D C41 C7D 117.8(13) . . ?
C11D C41 P4 120.9(12) . . ?
C7D C41 P4 120.9(10) . . ?
C2A C1A C6A 118.4(11) . . ?
C2A C1A P1 120.1(9) . . ?
C6A C1A P1 121.4(9) . . ?
C3A C2A C1A 120.6(12) . . ?
C2A C3A C4A 121.1(13) . . ?
C5A C4A C3A 118.0(12) . . ?
C6A C5A C4A 121.4(13) . . ?
C5A C6A C1A 120.3(12) . . ?
C12A C7A C8A 116.2(12) . . ?
C12A C7A P1 122.1(10) . . ?
C8A C7A P1 121.6(9) . . ?
C9A C8A C7A 123.1(14) . . ?
C10A C9A C8A 120.1(17) . . ?
C9A C10A C11A 120.4(15) . . ?
C10A C11A C12A 119.5(13) . . ?
C7A C12A C11A 120.5(13) . . ?
C6B C1B C2B 117.3(13) . . ?
C6B C1B P2 123.9(10) . . ?
C2B C1B P2 118.8(12) . . ?
C3B C2B C1B 121.2(17) . . ?
C4B C3B C2B 119.8(16) . . ?
C3B C4B C5B 121.0(15) . . ?
C4B C5B C6B 118.3(17) . . ?
C1B C6B C5B 122.2(13) . . ?
C12B C7B C8B 117.9(12) . . ?
C12B C7B P2 117.7(11) . . ?
C8B C7B P2 124.5(11) . . ?
C9B C8B C7B 118.9(15) . . ?
C10B C9B C8B 122.7(17) . . ?
C9B C10B C11B 119.7(17) . . ?
C12B C11B C10B 116.5(19) . . ?
C11B C12B C7B 123.7(16) . . ?
C6C C1C C2C 117.8(14) . . ?
C6C C1C P3 117.8(11) . . ?
C2C C1C P3 124.2(12) . . ?
C3C C2C C1C 122.1(19) . . ?
C2C C3C C4C 119.5(19) . . ?
C5C C4C C3C 121.8(16) . . ?
C4C C5C C6C 118.1(17) . . ?
C1C C6C C5C 120.7(17) . . ?
C12C C7C C8C 120.2(12) . . ?
C12C C7C P3 118.1(9) . . ?
C8C C7C P3 121.4(10) . . ?
C9C C8C C7C 117.9(13) . . ?
C10C C9C C8C 122.4(13) . . ?
C9C C10C C11C 119.0(14) . . ?
C10C C11C C12C 121.0(15) . . ?
C7C C12C C11C 119.5(12) . . ?
C6D C1D C2D 117.2(12) . . ?
C6D C1D P4 123.2(9) . . ?
C2D C1D P4 119.4(9) . . ?
C3D C2D C1D 120.1(13) . . ?
C4D C3D C2D 121.7(12) . . ?
C3D C4D C5D 119.2(13) . . ?
C4D C5D C6D 120.3(13) . . ?
C1D C6D C5D 121.5(12) . . ?
C8D C7D C41 121.8(14) . . ?
C9D C8D C7D 119.8(16) . . ?
C8D C9D C10D 119.4(14) . . ?
C9D C10D C11D 119.9(15) . . ?
C41 C11D C10D 121.3(15) . . ?

loop_
_geom_bond_atom_site_label_1
_geom_bond_atom_site_label_2
_geom_bond_distance
_geom_bond_site_symmetry_2
_geom_bond_publ_flag
Pt1 N2 2.104(15) . ?
Pt1 N1 2.142(9) . ?
Pt1 P1 2.232(4) . ?
Pt1 P2 2.258(3) . ?
Pt1 Pt2 3.2102(6) . ?
Pt2 N2 2.108(11) . ?
Pt2 N1 2.166(10) . ?
Pt2 P3 2.250(3) . ?
Pt2 P4 2.257(4) . ?
P1 C1 1.728(10) . ?
P1 C1A 1.816(12) . ?
P1 C7A 1.852(13) . ?
P1 P2 2.593(5) . ?
P2 C1 1.718(13) . ?
P2 C7B 1.796(12) . ?
P2 C1B 1.849(13) . ?
P3 C2 1.712(13) . ?
P3 C1C 1.829(13) . ?
P3 C7C 1.850(12) . ?
P3 P4 2.597(4) . ?
P4 C2 1.734(11) . ?
P4 C1D 1.808(13) . ?
P4 C41 1.836(13) . ?
N1 C3 1.34(2) . ?
N2 C9 1.50(2) . ?
C3 C8 1.35(3) . ?
C3 C4 1.431(19) . ?
C4 C5 1.42(3) . ?
C5 C6 1.36(3) . ?
C6 C7 1.42(3) . ?
C7 C8 1.39(2) . ?
C9 C10 1.28(2) . ?
C9 C14 1.39(2) . ?
C10 C11 1.33(2) . ?
C11 C12 1.35(2) . ?
C12 C13 1.35(2) . ?
C13 C14 1.57(2) . ?
C41 C11D 1.364(18) . ?
C41 C7D 1.38(2) . ?
C1A C2A 1.395(17) . ?
C1A C6A 1.398(15) . ?
C2A C3A 1.370(18) . ?
C3A C4A 1.40(2) . ?
C4A C5A 1.39(2) . ?
C5A C6A 1.373(18) . ?
C7A C12A 1.372(16) . ?
C7A C8A 1.373(18) . ?
C8A C9A 1.35(2) . ?
C9A C10A 1.33(2) . ?
C10A C11A 1.35(2) . ?
C11A C12A 1.398(18) . ?
C1B C6B 1.366(19) . ?
C1B C2B 1.400(18) . ?
C2B C3B 1.37(2) . ?
C3B C4B 1.37(3) . ?
C4B C5B 1.37(2) . ?
C5B C6B 1.396(18) . ?
C7B C12B 1.40(2) . ?
C7B C8B 1.405(19) . ?
C8B C9B 1.39(2) . ?
C9B C10B 1.38(3) . ?
C10B C11B 1.42(3) . ?
C11B C12B 1.40(2) . ?
C1C C6C 1.35(2) . ?
C1C C2C 1.40(2) . ?
C2C C3C 1.35(2) . ?
C3C C4C 1.36(3) . ?
C4C C5C 1.36(3) . ?
C5C C6C 1.43(2) . ?
C7C C12C 1.366(17) . ?
C7C C8C 1.399(15) . ?
C8C C9C 1.38(2) . ?
C9C C10C 1.35(2) . ?
C10C C11C 1.36(2) . ?
C11C C12C 1.384(19) . ?
C1D C6D 1.379(16) . ?
C1D C2D 1.422(16) . ?
C2D C3D 1.366(19) . ?
C3D C4D 1.36(2) . ?
C4D C5D 1.375(18) . ?
C5D C6D 1.381(18) . ?
C7D C8D 1.379(17) . ?
C8D C9D 1.37(2) . ?
C9D C10D 1.37(2) . ?
C10D C11D 1.39(2) . ?
